data_9002179
loop_
_publ_author_name
'Yang, H.'
'Prewitt, C. T.'

_publ_section_title
;
 On the crystal structure of pseudowollastonite (CaSiO3)
;
_journal_name_full 'American Mineralogist'
_journal_page_first 929
_journal_page_last 932
_journal_volume 84
_journal_year 1999
_chemical_formula_sum 'Ca O3 Si'
_chemical_name_mineral Pseudowollastonite
_space_group_IT_number 15
_symmetry_space_group_name_Hall '-C 2yc'
_symmetry_space_group_name_H-M 'C 1 2/c 1'
_cell_angle_alpha 90
_cell_angle_beta 90.667
_cell_angle_gamma 90
_cell_length_a 6.8394
_cell_length_b 11.8704
_cell_length_c 19.6313
_cell_formula_units_Z 24
_cell_volume 1593.687
_database_code_amcsd 0002247
_exptl_crystal_density_diffrn 2.905
_cod_original_formula_sum 'Ca Si O3'
_cod_database_code 9002179

loop_
_space_group_symop_operation_xyz
x,y,z
1/2+x,1/2+y,z
x,-y,1/2+z
1/2+x,1/2-y,1/2+z
-x,y,1/2-z
1/2-x,1/2+y,1/2-z
-x,-y,-z
1/2-x,1/2-y,-z

loop_
_atom_site_aniso_label
_atom_site_aniso_U_11
_atom_site_aniso_U_22
_atom_site_aniso_U_33
_atom_site_aniso_U_12
_atom_site_aniso_U_13
_atom_site_aniso_U_23
Ca1 0.01163 0.00878 0.00625 0.00411 0.00136 0.00118
Ca2 0.01035 0.00664 0.00586 0.00000 0.00170 0.00000
Ca3 0.00599 0.01442 0.00586 0.00000 -0.00007 0.00000
Ca4 0.00896 0.00678 0.00527 0.00000 0.00054 0.00000
Ca5 0.00735 0.00878 0.00547 -0.00136 0.00075 -0.00059
Si1 0.00616 0.00543 0.00351 0.00078 0.00048 -0.00012
Si2 0.00462 0.00700 0.00371 -0.00004 0.00048 0.00012
Si3 0.00616 0.00550 0.00371 -0.00086 0.00041 -0.00012
O1 0.01296 0.01085 0.00586 -0.00251 -0.00068 -0.00177
O2 0.01452 0.01149 0.00605 -0.00271 0.00150 0.00236
O3 0.00941 0.01471 0.00586 0.00086 -0.00177 -0.00047
O4 0.00656 0.00714 0.01230 0.00016 -0.00027 -0.00059
O5 0.01019 0.01813 0.00722 0.00066 0.00360 0.00094
O6 0.00675 0.00700 0.01288 0.00008 0.00000 0.00024
O7 0.01652 0.01135 0.00722 -0.00341 0.00245 0.00248
O8 0.01405 0.01171 0.00625 -0.00276 -0.00027 -0.00272
O9 0.00690 0.00707 0.01288 -0.00008 0.00048 -0.00035

loop_
_atom_site_label
_atom_site_fract_x
_atom_site_fract_y
_atom_site_fract_z
Ca1 0.00000 0.00000 0.00000
Ca2 0.00000 0.34259 0.25000
Ca3 0.00000 0.32910 0.75000
Ca4 0.00000 0.00462 0.75000
Ca5 0.01127 0.33571 0.00047
Si1 0.29298 0.03898 0.37507
Si2 0.09283 0.17035 0.12790
Si3 0.29798 0.29716 0.37784
O1 0.34734 0.34508 0.45190
O2 0.15484 0.48810 0.19713
O3 0.19052 0.17222 0.20205
O4 0.05651 0.28096 0.37492
O5 0.20071 0.17028 0.05692
O6 0.05217 0.05793 0.37380
O7 0.35429 0.35084 0.30682
O8 0.15804 0.48546 0.05278
O9 0.38933 0.16744 0.37627

loop_
_cod_related_entry_id
_cod_related_entry_database
_cod_related_entry_code
1 AMCSD 0002247
